data_4333496
loop_
_publ_author_name
'Yang, Sihai'
'Li, Guobao'
'Li, Lei'
'Tian, Shujian'
'Liao, Fuhui'
'Xiong, Ming'
'Lin, Jianhua'

_publ_section_title
;
 Syntheses and Structural Characterization of a Series of One-Dimensional
 Fluorotitanophosphates (NH4)xK4&#x00A0;-&#x00A0;x[Ti2PO4F9] (x= 0, 0.70,
 1.00, 1.25)
;
_journal_issue 26
_journal_name_full 'Inorganic Chemistry'
_journal_page_first 11431
_journal_page_last 11436
_journal_paper_doi 10.1021/ic701715k
_journal_volume 46
_journal_year 2007
_chemical_formula_sum 'F9 H4 K3 N O4 P Ti2'
_chemical_formula_weight 497.11
_chemical_name_systematic
;
 ?
;
_space_group_IT_number 11
_symmetry_cell_setting monoclinic
_symmetry_space_group_name_Hall '-P 2yb'
_symmetry_space_group_name_H-M 'P 1 21/m 1'
_atom_sites_solution_hydrogens geom
_atom_sites_solution_primary direct
_atom_sites_solution_secondary difmap
_audit_creation_method SHELXL-97
_cell_angle_alpha 90.00
_cell_angle_beta 106.04(3)
_cell_angle_gamma 90.00
_cell_formula_units_Z 2
_cell_length_a 5.8777(12)
_cell_length_b 10.991(2)
_cell_length_c 10.219(2)
_cell_measurement_temperature 298(2)
_cell_measurement_theta_max 31
_cell_measurement_theta_min 2
_cell_volume 634.5(2)
_computing_cell_refinement 'HKL Scalepack (Otwinowski & Minor, 1997)'
_computing_data_collection 'KappaCCD (Nonius B. V., 1998)'
_computing_data_reduction 'HKL Denzo (Otwinowski & Minor, 1997) & maXus (Mackay et al., 1998)'
_computing_molecular_graphics 'Bruker SHELXTL V5.1 (Sheldrick, 1998)'
_computing_publication_material 'SHELXS-97 (Sheldrick, 1997)'
_computing_structure_refinement 'SHELXL-97 (Sheldrick, 1997)'
_computing_structure_solution 'SHELXS-97 (Sheldrick, 1997)'
_diffrn_ambient_temperature 298(2)
_diffrn_measured_fraction_theta_full 0.995
_diffrn_measured_fraction_theta_max 0.942
_diffrn_measurement_device_type 'NONIUS KappaCCD'
_diffrn_measurement_method CCD
_diffrn_radiation_monochromator graphite
_diffrn_radiation_source 'fine-focus sealed tube'
_diffrn_radiation_type MoK\a
_diffrn_radiation_wavelength 0.71073
_diffrn_reflns_av_R_equivalents 0.0186
_diffrn_reflns_av_sigmaI/netI 0.0266
_diffrn_reflns_limit_h_max 7
_diffrn_reflns_limit_h_min -8
_diffrn_reflns_limit_k_max 16
_diffrn_reflns_limit_k_min -15
_diffrn_reflns_limit_l_max 15
_diffrn_reflns_limit_l_min -6
_diffrn_reflns_number 5590
_diffrn_reflns_theta_full 31.00
_diffrn_reflns_theta_max 33.46
_diffrn_reflns_theta_min 2.78
_exptl_absorpt_coefficient_mu 2.489
_exptl_absorpt_correction_T_max 0.608
_exptl_absorpt_correction_T_min 0.400
_exptl_absorpt_correction_type multi-scan
_exptl_absorpt_process_details
;
 multi-scan from symmetry-related measurements 
 Sortav (Blessing 1995, 1997)
;
_exptl_crystal_colour colorless
_exptl_crystal_density_diffrn 2.602
_exptl_crystal_density_method 'not measured'
_exptl_crystal_description block
_exptl_crystal_F_000 480
_exptl_crystal_size_max 0.4
_exptl_crystal_size_mid 0.3
_exptl_crystal_size_min 0.2
_refine_diff_density_max 0.809
_refine_diff_density_min -1.067
_refine_diff_density_rms 0.117
_refine_ls_extinction_method SHELXL
_refine_ls_goodness_of_fit_ref 1.000
_refine_ls_hydrogen_treatment constr
_refine_ls_matrix_type full
_refine_ls_number_parameters 103
_refine_ls_number_reflns 2441
_refine_ls_number_restraints 0
_refine_ls_restrained_S_all 1.000
_refine_ls_R_factor_all 0.0403
_refine_ls_R_factor_gt 0.0360
_refine_ls_shift/su_max 0.000
_refine_ls_shift/su_mean 0.000
_refine_ls_structure_factor_coef Fsqd
_refine_ls_weighting_details 'calc w=1/[\s^2^(Fo^2^)+(0.0353P)^2^+1.3440P] where P=(Fo^2^+2Fc^2^)/3'
_refine_ls_weighting_scheme calc
_refine_ls_wR_factor_gt 0.0881
_refine_ls_wR_factor_ref 0.0905
_reflns_number_gt 2201
_reflns_number_total 2441
_reflns_threshold_expression >2sigma(I)
_cod_data_source_file ic701715ksup3.cif
_cod_data_source_block 3k
_cod_original_sg_symbol_H-M 'P 21/m'
_cod_database_code 4333496

loop_
_symmetry_equiv_pos_as_xyz
'x, y, z'
'-x, y+1/2, -z'
'-x, -y, -z'
'x, -y-1/2, z'

loop_
_atom_site_label
_atom_site_type_symbol
_atom_site_fract_x
_atom_site_fract_y
_atom_site_fract_z
_atom_site_U_iso_or_equiv
_atom_site_adp_type
_atom_site_occupancy
_atom_site_symmetry_multiplicity
_atom_site_calc_flag
_atom_site_refinement_flags
Ti1 Ti 0.0000 0.0000 0.0000 0.01540(10) Uani 1 2 d S
Ti2 Ti 0.28081(9) 0.2500 0.51416(5) 0.01596(10) Uani 1 2 d S
P1 P 0.05923(12) 0.2500 0.18554(6) 0.01348(12) Uani 1 2 d S
K1 K -0.35622(15) 0.04858(8) 0.31613(9) 0.02790(16) Uani 0.50 1 d P
N1 N -0.35622(15) 0.04858(8) 0.31613(9) 0.02790(16) Uani 0.50 1 d P
H1A H -0.2653 0.0173 0.3891 0.033 Uiso 0.50 1 d P
H1B H -0.2635 0.0883 0.2796 0.033 Uiso 0.50 1 d P
H1C H -0.4088 -0.0105 0.2609 0.033 Uiso 0.50 1 d P
H1D H -0.4624 0.0971 0.3295 0.033 Uiso 0.50 1 d P
K2 K 0.45118(12) 0.2500 -0.03096(7) 0.02636(14) Uani 1 2 d S
K3 K -0.12778(14) 0.2500 0.71896(8) 0.03378(17) Uani 1 2 d S
F1 F -0.2638(3) 0.08659(16) -0.09682(17) 0.0390(4) Uani 1 1 d .
F2 F 0.1586(3) 0.05384(16) -0.12279(16) 0.0362(4) Uani 1 1 d .
F3 F 0.0567(3) 0.13228(16) 0.50711(18) 0.0381(4) Uani 1 1 d .
F4 F 0.5178(2) 0.13219(13) 0.53998(15) 0.0278(3) Uani 1 1 d .
F5 F 0.3362(4) 0.2500 0.7042(2) 0.0405(6) Uani 1 2 d S
O1 O -0.1890(4) 0.2500 0.1960(2) 0.0215(4) Uani 1 2 d S
O2 O 0.1201(3) 0.13898(18) 0.1112(2) 0.0390(5) Uani 1 1 d .
O3 O 0.2457(4) 0.2500 0.3247(2) 0.0365(6) Uani 1 2 d S

loop_
_atom_site_aniso_label
_atom_site_aniso_U_11
_atom_site_aniso_U_22
_atom_site_aniso_U_33
_atom_site_aniso_U_23
_atom_site_aniso_U_13
_atom_site_aniso_U_12
Ti1 0.0167(2) 0.01252(19) 0.0182(2) -0.00225(15) 0.00684(16) -0.00002(16)
Ti2 0.0175(2) 0.0171(2) 0.0130(2) 0.000 0.00386(15) 0.000
P1 0.0174(3) 0.0121(3) 0.0107(3) 0.000 0.0036(2) 0.000
K1 0.0342(4) 0.0240(3) 0.0298(4) 0.0019(3) 0.0159(3) -0.0016(3)
N1 0.0342(4) 0.0240(3) 0.0298(4) 0.0019(3) 0.0159(3) -0.0016(3)
K2 0.0215(3) 0.0357(4) 0.0214(3) 0.000 0.0051(2) 0.000
K3 0.0255(3) 0.0434(4) 0.0303(4) 0.000 0.0042(3) 0.000
F1 0.0315(7) 0.0390(9) 0.0427(9) 0.0050(7) 0.0043(6) 0.0161(7)
F2 0.0421(8) 0.0403(9) 0.0345(8) -0.0025(7) 0.0244(7) -0.0101(7)
F3 0.0289(7) 0.0322(8) 0.0516(9) 0.0019(7) 0.0081(7) -0.0121(6)
F4 0.0259(6) 0.0223(6) 0.0335(7) -0.0013(5) 0.0054(5) 0.0058(5)
F5 0.0349(11) 0.0728(18) 0.0139(8) 0.000 0.0068(8) 0.000
O1 0.0190(9) 0.0254(10) 0.0212(9) 0.000 0.0072(7) 0.000
O2 0.0315(9) 0.0307(9) 0.0603(13) -0.0301(9) 0.0220(9) -0.0098(7)
O3 0.0224(11) 0.072(2) 0.0138(9) 0.000 0.0028(8) 0.000

loop_
_atom_type_symbol
_atom_type_description
_atom_type_scat_dispersion_real
_atom_type_scat_dispersion_imag
_atom_type_scat_source
N N 0.0061 0.0033 'International Tables Vol C Tables 4.2.6.8 and 6.1.1.4'
H H 0.0000 0.0000 'International Tables Vol C Tables 4.2.6.8 and 6.1.1.4'
O O 0.0106 0.0060 'International Tables Vol C Tables 4.2.6.8 and 6.1.1.4'
F F 0.0171 0.0103 'International Tables Vol C Tables 4.2.6.8 and 6.1.1.4'
P P 0.1023 0.0942 'International Tables Vol C Tables 4.2.6.8 and 6.1.1.4'
K K 0.2009 0.2494 'International Tables Vol C Tables 4.2.6.8 and 6.1.1.4'
Ti Ti 0.2776 0.4457 'International Tables Vol C Tables 4.2.6.8 and 6.1.1.4'

loop_
_geom_angle_atom_site_label_1
_geom_angle_atom_site_label_2
_geom_angle_atom_site_label_3
_geom_angle
_geom_angle_site_symmetry_1
_geom_angle_site_symmetry_3
F2 Ti1 F2 180.00(12) 3 .
F2 Ti1 F1 88.73(8) 3 3
F2 Ti1 F1 91.27(8) . 3
F2 Ti1 F1 91.27(8) 3 .
F2 Ti1 F1 88.73(8) . .
F1 Ti1 F1 180.00(14) 3 .
F2 Ti1 O2 91.43(8) 3 .
F2 Ti1 O2 88.57(8) . .
F1 Ti1 O2 88.62(9) 3 .
F1 Ti1 O2 91.38(9) . .
F2 Ti1 O2 88.57(8) 3 3
F2 Ti1 O2 91.43(8) . 3
F1 Ti1 O2 91.38(9) 3 3
F1 Ti1 O2 88.62(9) . 3
O2 Ti1 O2 180.00(12) . 3
F2 Ti1 K2 40.41(5) 3 3
F2 Ti1 K2 139.59(5) . 3
F1 Ti1 K2 94.73(6) 3 3
F1 Ti1 K2 85.27(6) . 3
O2 Ti1 K2 131.43(6) . 3
O2 Ti1 K2 48.57(6) 3 3
F2 Ti1 K2 139.59(5) 3 .
F2 Ti1 K2 40.41(5) . .
F1 Ti1 K2 85.27(6) 3 .
F1 Ti1 K2 94.73(6) . .
O2 Ti1 K2 48.57(6) . .
O2 Ti1 K2 131.43(6) 3 .
K2 Ti1 K2 180.00(2) 3 .
F2 Ti1 K3 46.10(6) 3 3_556
F2 Ti1 K3 133.90(6) . 3_556
F1 Ti1 K3 44.14(6) 3 3_556
F1 Ti1 K3 135.86(6) . 3_556
O2 Ti1 K3 99.24(8) . 3_556
O2 Ti1 K3 80.76(8) 3 3_556
K2 Ti1 K3 55.87(2) 3 3_556
K2 Ti1 K3 124.13(2) . 3_556
F2 Ti1 K3 133.90(6) 3 1_554
F2 Ti1 K3 46.10(6) . 1_554
F1 Ti1 K3 135.86(6) 3 1_554
F1 Ti1 K3 44.14(6) . 1_554
O2 Ti1 K3 80.76(8) . 1_554
O2 Ti1 K3 99.24(8) 3 1_554
K2 Ti1 K3 124.13(2) 3 1_554
K2 Ti1 K3 55.87(2) . 1_554
K3 Ti1 K3 180.000(18) 3_556 1_554
F2 Ti1 K2 105.10(6) 3 3_655
F2 Ti1 K2 74.90(6) . 3_655
F1 Ti1 K2 27.00(6) 3 3_655
F1 Ti1 K2 153.00(6) . 3_655
O2 Ti1 K2 109.17(6) . 3_655
O2 Ti1 K2 70.83(6) 3 3_655
K2 Ti1 K2 93.363(16) 3 3_655
K2 Ti1 K2 86.637(16) . 3_655
K3 Ti1 K2 59.55(2) 3_556 3_655
K3 Ti1 K2 120.45(2) 1_554 3_655
F2 Ti1 K2 74.90(6) 3 1_455
F2 Ti1 K2 105.10(6) . 1_455
F1 Ti1 K2 153.00(6) 3 1_455
F1 Ti1 K2 27.00(6) . 1_455
O2 Ti1 K2 70.83(6) . 1_455
O2 Ti1 K2 109.17(6) 3 1_455
K2 Ti1 K2 86.637(16) 3 1_455
K2 Ti1 K2 93.363(16) . 1_455
K3 Ti1 K2 120.45(2) 3_556 1_455
K3 Ti1 K2 59.55(2) 1_554 1_455
K2 Ti1 K2 180.00(2) 3_655 1_455
F3 Ti2 F3 89.77(11) . 4_565
F3 Ti2 F4 174.34(8) . 4_565
F3 Ti2 F4 90.91(7) 4_565 4_565
F3 Ti2 F4 90.91(7) . .
F3 Ti2 F4 174.34(8) 4_565 .
F4 Ti2 F4 87.86(9) 4_565 .
F3 Ti2 F5 87.60(8) . .
F3 Ti2 F5 87.60(8) 4_565 .
F4 Ti2 F5 86.81(7) 4_565 .
F4 Ti2 F5 86.81(7) . .
F3 Ti2 O3 94.92(8) . .
F3 Ti2 O3 94.92(8) 4_565 .
F4 Ti2 O3 90.62(8) 4_565 .
F4 Ti2 O3 90.62(8) . .
F5 Ti2 O3 176.44(11) . .
F3 Ti2 K3 127.07(6) . 1_655
F3 Ti2 K3 127.07(6) 4_565 1_655
F4 Ti2 K3 48.82(5) 4_565 1_655
F4 Ti2 K3 48.82(5) . 1_655
F5 Ti2 K3 61.68(8) . 1_655
O3 Ti2 K3 114.76(8) . 1_655
F3 Ti2 K3 55.58(6) . .
F3 Ti2 K3 55.58(6) 4_565 .
F4 Ti2 K3 120.68(5) 4_565 .
F4 Ti2 K3 120.68(5) . .
F5 Ti2 K3 49.54(8) . .
O3 Ti2 K3 134.03(8) . .
K3 Ti2 K3 111.21(3) 1_655 .
F3 Ti2 K1 129.75(6) . 2_556
F3 Ti2 K1 51.76(6) 4_565 2_556
F4 Ti2 K1 47.69(5) 4_565 2_556
F4 Ti2 K1 124.33(5) . 2_556
F5 Ti2 K1 63.188(17) . 2_556
O3 Ti2 K1 116.593(17) . 2_556
K3 Ti2 K1 75.51(2) 1_655 2_556
K3 Ti2 K1 74.844(17) . 2_556
F3 Ti2 K1 51.76(6) . 3_556
F3 Ti2 K1 129.75(6) 4_565 3_556
F4 Ti2 K1 124.33(5) 4_565 3_556
F4 Ti2 K1 47.69(5) . 3_556
F5 Ti2 K1 63.188(17) . 3_556
O3 Ti2 K1 116.593(17) . 3_556
K3 Ti2 K1 75.51(2) 1_655 3_556
K3 Ti2 K1 74.844(17) . 3_556
K1 Ti2 K1 126.13(3) 2_556 3_556
F3 Ti2 K1 93.87(6) . 1_655
F3 Ti2 K1 148.23(6) 4_565 1_655
F4 Ti2 K1 88.50(5) 4_565 1_655
F4 Ti2 K1 37.28(5) . 1_655
F5 Ti2 K1 124.05(6) . 1_655
O3 Ti2 K1 53.34(6) . 1_655
K3 Ti2 K1 73.96(2) 1_655 1_655
K3 Ti2 K1 146.275(15) . 1_655
K1 Ti2 K1 136.193(19) 2_556 1_655
K1 Ti2 K1 74.50(2) 3_556 1_655
F3 Ti2 K1 148.23(6) . 4_665
F3 Ti2 K1 93.87(6) 4_565 4_665
F4 Ti2 K1 37.28(5) 4_565 4_665
F4 Ti2 K1 88.50(5) . 4_665
F5 Ti2 K1 124.05(6) . 4_665
O3 Ti2 K1 53.34(6) . 4_665
K3 Ti2 K1 73.96(2) 1_655 4_665
K3 Ti2 K1 146.275(15) . 4_665
K1 Ti2 K1 74.50(2) 2_556 4_665
K1 Ti2 K1 136.193(19) 3_556 4_665
K1 Ti2 K1 67.36(3) 1_655 4_665
O1 P1 O2 113.75(8) . .
O1 P1 O2 113.75(8) . 4_565
O2 P1 O2 105.65(17) . 4_565
O1 P1 O3 113.27(13) . .
O2 P1 O3 104.75(11) . .
O2 P1 O3 104.75(11) 4_565 .
O1 P1 K2 147.84(9) . .
O2 P1 K2 54.50(8) . .
O2 P1 K2 54.50(8) 4_565 .
O3 P1 K2 98.89(10) . .
O2 P1 K2 91.32(8) . 1_455
O2 P1 K2 91.32(8) 4_565 1_455
O3 P1 K2 152.88(10) . 1_455
K2 P1 K2 108.22(3) . 1_455
O2 P1 K1 88.34(8) . .
O2 P1 K1 154.07(8) 4_565 .
O3 P1 K1 92.18(8) . .
K2 P1 K1 142.780(18) . .
K2 P1 K1 66.17(2) 1_455 .
O2 P1 K1 154.07(8) . 4_565
O2 P1 K1 88.34(8) 4_565 4_565
O3 P1 K1 92.18(8) . 4_565
K2 P1 K1 142.780(17) . 4_565
K2 P1 K1 66.17(2) 1_455 4_565
K1 P1 K1 71.25(3) . 4_565
F4 K1 F4 65.82(5) 1_455 3_556
F4 K1 F2 169.79(6) 1_455 3
F4 K1 F2 110.78(6) 3_556 3
F4 K1 F3 72.12(5) 1_455 .
F4 K1 F3 102.77(5) 3_556 .
F2 K1 F3 100.07(6) 3 .
F4 K1 O1 107.73(6) 1_455 .
F4 K1 O1 173.40(6) 3_556 .
F2 K1 O1 75.32(5) 3 .
F3 K1 O1 73.11(6) . .
F4 K1 F3 88.15(5) 1_455 3_556
F4 K1 F3 54.89(4) 3_556 3_556
F2 K1 F3 82.30(6) 3 3_556
F3 K1 F3 62.45(6) . 3_556
O1 K1 F3 125.20(6) . 3_556
F4 K1 F1 117.36(5) 1_455 3_455
F4 K1 F1 75.86(5) 3_556 3_455
F2 K1 F1 69.48(5) 3 3_455
F3 K1 F1 167.57(6) . 3_455
O1 K1 F1 109.30(6) . 3_455
F3 K1 F1 108.29(6) 3_556 3_455
F4 K1 O3 52.17(5) 1_455 1_455
F4 K1 O3 96.82(5) 3_556 1_455
F2 K1 O3 137.71(6) 3 1_455
F3 K1 O3 104.40(6) . 1_455
O1 K1 O3 79.50(5) . 1_455
F3 K1 O3 139.78(6) 3_556 1_455
F1 K1 O3 88.01(5) 3_455 1_455
F4 K1 F5 114.09(5) 1_455 3_556
F4 K1 F5 49.21(5) 3_556 3_556
F2 K1 F5 61.59(5) 3 3_556
F3 K1 F5 109.29(6) . 3_556
O1 K1 F5 136.73(6) . 3_556
F3 K1 F5 48.38(5) 3_556 3_556
F1 K1 F5 60.24(5) 3_455 3_556
O3 K1 F5 136.17(6) 1_455 3_556
F4 K1 O2 90.51(5) 1_455 1_455
F4 K1 O2 98.78(5) 3_556 1_455
F2 K1 O2 99.59(6) 3 1_455
F3 K1 O2 143.26(6) . 1_455
O1 K1 O2 82.34(6) . 1_455
F3 K1 O2 151.33(5) 3_556 1_455
F1 K1 O2 48.13(5) 3_455 1_455
O3 K1 O2 43.17(5) 1_455 1_455
F5 K1 O2 107.33(6) 3_556 1_455
F4 K1 Ti2 86.04(4) 1_455 3_556
F4 K1 Ti2 29.65(3) 3_556 3_556
F2 K1 Ti2 87.39(4) 3 3_556
F3 K1 Ti2 89.78(5) . 3_556
O1 K1 Ti2 152.74(5) . 3_556
F3 K1 Ti2 29.49(3) 3_556 3_556
F1 K1 Ti2 83.18(4) 3_455 3_556
O3 K1 Ti2 126.18(4) 1_455 3_556
F5 K1 Ti2 30.61(4) 3_556 3_556
O2 K1 Ti2 121.85(4) 1_455 3_556
F4 K1 P1 116.38(4) 1_455 .
F4 K1 P1 160.94(4) 3_556 .
F2 K1 P1 63.44(4) 3 .
F3 K1 P1 62.53(4) . .
O1 K1 P1 19.96(4) . .
F3 K1 P1 106.10(4) 3_556 .
F1 K1 P1 115.67(4) 3_455 .
O3 K1 P1 98.65(4) 1_455 .
F5 K1 P1 121.39(5) 3_556 .
O2 K1 P1 100.12(4) 1_455 .
Ti2 K1 P1 132.79(3) 3_556 .
F4 K1 H1A 70.0 1_455 .
F4 K1 H1A 58.6 3_556 .
F2 K1 H1A 99.9 3 .
F3 K1 H1A 47.1 . .
O1 K1 H1A 118.7 . .
F3 K1 H1A 21.4 3_556 .
F1 K1 H1A 126.3 3_455 .
O3 K1 H1A 122.0 1_455 .
F5 K1 H1A 68.4 3_556 .
O2 K1 H1A 154.4 1_455 .
Ti2 K1 H1A 43.1 3_556 .
P1 K1 H1A 103.4 . .
F4 K1 H1B 122.7 1_455 .
F4 K1 H1B 159.9 3_556 .
F2 K1 H1B 57.3 3 .
F3 K1 H1B 66.8 . .
O1 K1 H1B 22.9 . .
F3 K1 H1B 105.5 3_556 .
F1 K1 H1B 110.4 3_455 .
O3 K1 H1B 102.3 1_455 .
F5 K1 H1B 116.2 3_556 .
O2 K1 H1B 99.2 1_455 .
Ti2 K1 H1B 130.5 3_556 .
P1 K1 H1B 6.3 . .
H1A K1 H1B 105.2 . .
F4 K1 H1C 131.9 1_455 .
F4 K1 H1C 72.3 3_556 .
F2 K1 H1C 51.3 3 .
F3 K1 H1C 141.8 . .
O1 K1 H1C 114.2 . .
F3 K1 H1C 86.4 3_556 .
F1 K1 H1C 25.8 3_455 .
O3 K1 H1C 113.8 1_455 .
F5 K1 H1C 38.6 3_556 .
O2 K1 H1C 73.3 1_455 .
Ti2 K1 H1C 67.1 3_556 .
P1 K1 H1C 111.0 . .
H1A K1 H1C 107.0 . .
H1B K1 H1C 104.8 . .
F4 K1 H1D 44.5 1_455 .
F4 K1 H1D 89.4 3_556 .
F2 K1 H1D 145.6 3 .
F3 K1 H1D 102.2 . .
O1 K1 H1D 86.5 . .
F3 K1 H1D 131.5 3_556 .
F1 K1 H1D 90.1 3_455 .
O3 K1 H1D 8.5 1_455 .
F5 K1 H1D 131.9 3_556 .
O2 K1 H1D 48.4 1_455 .
Ti2 K1 H1D 118.4 3_556 .
P1 K1 H1D 105.1 . .
H1A K1 H1D 114.5 . .
H1B K1 H1D 109.2 . .
H1C K1 H1D 115.3 . .
F5 K2 F1 74.82(6) 1_554 4_665
F5 K2 F1 74.82(6) 1_554 1_655
F1 K2 F1 84.70(8) 4_665 1_655
F5 K2 O1 144.93(8) 1_554 1_655
F1 K2 O1 79.47(5) 4_665 1_655
F1 K2 O1 79.47(5) 1_655 1_655
F5 K2 F2 71.79(5) 1_554 .
F1 K2 F2 144.84(6) 4_665 .
F1 K2 F2 76.32(5) 1_655 .
O1 K2 F2 124.42(4) 1_655 .
F5 K2 F2 71.79(5) 1_554 4_565
F1 K2 F2 76.32(5) 4_665 4_565
F1 K2 F2 144.84(6) 1_655 4_565
O1 K2 F2 124.42(4) 1_655 4_565
F2 K2 F2 102.95(8) . 4_565
F5 K2 O2 119.23(7) 1_554 4_565
F1 K2 O2 112.72(6) 4_665 4_565
F1 K2 O2 159.37(5) 1_655 4_565
O1 K2 O2 92.50(6) 1_655 4_565
F2 K2 O2 93.21(6) . 4_565
F2 K2 O2 54.39(5) 4_565 4_565
F5 K2 O2 119.23(7) 1_554 .
F1 K2 O2 159.37(5) 4_665 .
F1 K2 O2 112.72(6) 1_655 .
O1 K2 O2 92.50(6) 1_655 .
F2 K2 O2 54.39(5) . .
F2 K2 O2 93.21(6) 4_565 .
O2 K2 O2 48.15(7) 4_565 .
F5 K2 P1 127.70(6) 1_554 .
F1 K2 P1 134.99(4) 4_665 .
F1 K2 P1 134.99(4) 1_655 .
O1 K2 P1 87.37(5) 1_655 .
F2 K2 P1 76.39(4) . .
F2 K2 P1 76.39(4) 4_565 .
O2 K2 P1 24.63(3) 4_565 .
O2 K2 P1 24.63(3) . .
F5 K2 P1 124.08(6) 1_554 1_655
F1 K2 P1 64.81(4) 4_665 1_655
F1 K2 P1 64.81(4) 1_655 1_655
O1 K2 P1 20.85(5) 1_655 1_655
F2 K2 P1 128.41(4) . 1_655
F2 K2 P1 128.41(4) 4_565 1_655
O2 K2 P1 111.43(5) 4_565 1_655
O2 K2 P1 111.43(5) . 1_655
P1 K2 P1 108.22(3) . 1_655
F5 K2 K3 49.26(6) 1_554 1_554
F1 K2 K3 110.65(4) 4_665 1_554
F1 K2 K3 110.65(4) 1_655 1_554
O1 K2 K3 165.81(5) 1_655 1_554
F2 K2 K3 52.25(4) . 1_554
F2 K2 K3 52.25(4) 4_565 1_554
O2 K2 K3 74.58(5) 4_565 1_554
O2 K2 K3 74.58(5) . 1_554
P1 K2 K3 78.43(3) . 1_554
P1 K2 K3 173.34(3) 1_655 1_554
F5 K2 Ti1 95.60(4) 1_554 .
F1 K2 Ti1 170.38(4) 4_665 .
F1 K2 Ti1 91.99(4) 1_655 .
O1 K2 Ti1 108.85(4) 1_655 .
F2 K2 Ti1 25.87(3) . .
F2 K2 Ti1 101.82(4) 4_565 .
O2 K2 Ti1 72.50(4) 4_565 .
O2 K2 Ti1 28.74(3) . .
P1 K2 Ti1 121.754(17) 1_655 .
K3 K2 Ti1 62.109(16) 1_554 .
F4 K3 F4 57.45(6) 1_455 4_465
F4 K3 F5 123.43(5) 1_455 .
F4 K3 F5 123.43(6) 4_465 .
F4 K3 F1 116.28(5) 1_455 4_566
F4 K3 F1 80.87(5) 4_465 4_566
F5 K3 F1 119.48(5) . 4_566
F4 K3 F1 80.87(5) 1_455 1_556
F4 K3 F1 116.28(5) 4_465 1_556
F5 K3 F1 119.48(5) . 1_556
F1 K3 F1 77.45(7) 4_566 1_556
F4 K3 F2 161.19(5) 1_455 4_566
F4 K3 F2 103.86(5) 4_465 4_566
F5 K3 F2 66.82(4) . 4_566
F1 K3 F2 53.10(4) 4_566 4_566
F1 K3 F2 108.65(6) 1_556 4_566
F4 K3 F2 103.86(5) 1_455 1_556
F4 K3 F2 161.19(5) 4_465 1_556
F5 K3 F2 66.82(4) . 1_556
F1 K3 F2 108.65(6) 4_566 1_556
F1 K3 F2 53.10(4) 1_556 1_556
F2 K3 F2 94.69(7) 4_566 1_556
F4 K3 F3 70.46(5) 1_455 .
F4 K3 F3 94.82(5) 4_465 .
F5 K3 F3 52.99(5) . .
F1 K3 F3 166.85(5) 4_566 .
F1 K3 F3 115.41(5) 1_556 .
F2 K3 F3 116.90(5) 4_566 .
F2 K3 F3 79.18(5) 1_556 .
F4 K3 F3 94.82(5) 1_455 4_565
F4 K3 F3 70.46(5) 4_465 4_565
F5 K3 F3 52.99(5) . 4_565
F1 K3 F3 115.41(5) 4_566 4_565
F1 K3 F3 166.85(5) 1_556 4_565
F2 K3 F3 79.18(5) 4_566 4_565
F2 K3 F3 116.90(5) 1_556 4_565
F3 K3 F3 51.61(7) . 4_565
F4 K3 F5 52.01(5) 1_455 1_455
F4 K3 F5 52.01(5) 4_465 1_455
F5 K3 F5 174.34(8) . 1_455
F1 K3 F5 64.54(5) 4_566 1_455
F1 K3 F5 64.54(5) 1_556 1_455
F2 K3 F5 116.49(4) 4_566 1_455
F2 K3 F5 116.49(4) 1_556 1_455
F3 K3 F5 122.20(5) . 1_455
F3 K3 F5 122.20(5) 4_565 1_455
F4 K3 Ti2 31.43(3) 1_455 1_455
F4 K3 Ti2 31.43(3) 4_465 1_455
F5 K3 Ti2 142.24(5) . 1_455
F1 K3 Ti2 88.95(4) 4_566 1_455
F1 K3 Ti2 88.95(4) 1_556 1_455
F2 K3 Ti2 130.46(4) 4_566 1_455
F2 K3 Ti2 130.46(4) 1_556 1_455
F3 K3 Ti2 93.78(4) . 1_455
F3 K3 Ti2 93.78(4) 4_565 1_455
F5 K3 Ti2 32.10(4) 1_455 1_455
F4 K3 Ti2 96.91(4) 1_455 .
F4 K3 Ti2 96.91(4) 4_465 .
F5 K3 Ti2 31.03(5) . .
F1 K3 Ti2 137.20(4) 4_566 .
F1 K3 Ti2 137.20(4) 1_556 .
F2 K3 Ti2 86.96(4) 4_566 .
F2 K3 Ti2 86.96(4) 1_556 .
F3 K3 Ti2 30.58(3) . .
F3 K3 Ti2 30.58(3) 4_565 .
F5 K3 Ti2 143.31(5) 1_455 .
Ti2 K3 Ti2 111.21(3) 1_455 .
Ti1 F1 K2 134.58(9) . 1_455
Ti1 F1 K3 109.12(7) . 1_554
K2 F1 K3 93.00(6) 1_455 1_554
Ti1 F1 K1 118.21(8) . 3_455
K2 F1 K1 97.42(5) 1_455 3_455
K3 F1 K1 95.86(5) 1_554 3_455
Ti1 F2 K2 113.72(7) . .
Ti1 F2 K1 137.36(9) . 3
K2 F2 K1 102.36(5) . 3
Ti1 F2 K3 106.77(7) . 1_554
K2 F2 K3 79.73(5) . 1_554
K1 F2 K3 101.18(6) 3 1_554
Ti2 F3 K1 136.89(9) . .
Ti2 F3 K1 98.75(7) . 3_556
K1 F3 K1 117.55(6) . 3_556
Ti2 F3 K3 93.84(7) . .
K1 F3 K3 103.23(5) . .
K1 F3 K3 97.15(6) 3_556 .
Ti2 F4 K3 99.76(6) . 1_655
Ti2 F4 K1 118.44(7) . 1_655
K3 F4 K1 112.95(6) 1_655 1_655
Ti2 F4 K1 102.66(6) . 3_556
K3 F4 K1 107.24(6) 1_655 3_556
K1 F4 K1 114.18(5) 1_655 3_556
Ti2 F5 K2 175.15(12) . 1_556
Ti2 F5 K3 99.44(10) . .
K2 F5 K3 85.42(7) 1_556 .
Ti2 F5 K3 86.23(9) . 1_655
K2 F5 K3 88.92(7) 1_556 1_655
K3 F5 K3 174.34(8) . 1_655
Ti2 F5 K1 86.20(4) . 3_556
K2 F5 K1 93.56(4) 1_556 3_556
K3 F5 K1 93.22(4) . 3_556
K3 F5 K1 87.12(4) 1_655 3_556
Ti2 F5 K1 86.20(4) . 2_556
K2 F5 K1 93.56(4) 1_556 2_556
K3 F5 K1 93.22(4) . 2_556
K3 F5 K1 87.12(4) 1_655 2_556
K1 F5 K1 170.75(8) 3_556 2_556
P1 O1 K2 119.53(12) . 1_455
P1 O1 K1 119.59(6) . 4_565
K2 O1 K1 95.15(6) 1_455 4_565
P1 O1 K1 119.59(6) . .
K2 O1 K1 95.15(6) 1_455 .
K1 O1 K1 102.64(8) 4_565 .
P1 O2 Ti1 146.13(12) . .
P1 O2 K2 100.87(9) . .
Ti1 O2 K2 102.69(8) . .
P1 O2 K1 103.04(10) . 1_655
Ti1 O2 K1 104.93(8) . 1_655
K2 O2 K1 79.43(5) . 1_655
P1 O3 Ti2 142.78(16) . .
P1 O3 K1 108.10(9) . 4_665
Ti2 O3 K1 98.76(8) . 4_665
P1 O3 K1 108.10(9) . 1_655
Ti2 O3 K1 98.76(8) . 1_655
K1 O3 K1 86.20(7) 4_665 1_655

loop_
_geom_bond_atom_site_label_1
_geom_bond_atom_site_label_2
_geom_bond_distance
_geom_bond_site_symmetry_2
Ti1 F2 1.8548(15) 3
Ti1 F2 1.8548(15) .
Ti1 F1 1.8552(16) 3
Ti1 F1 1.8552(16) .
Ti1 O2 1.9180(17) .
Ti1 O2 1.9180(17) 3
Ti1 K2 3.8918(7) 3
Ti1 K2 3.8918(7) .
Ti1 K3 3.8949(8) 3_556
Ti1 K3 3.8949(8) 1_554
Ti1 K2 4.1823(8) 3_655
Ti1 K2 4.1823(8) 1_455
Ti2 F3 1.8334(15) .
Ti2 F3 1.8334(15) 4_565
Ti2 F4 1.8663(14) 4_565
Ti2 F4 1.8663(14) .
Ti2 F5 1.878(2) .
Ti2 O3 1.890(2) .
Ti2 K3 3.5276(15) 1_655
Ti2 K3 3.5952(13) .
Ti2 K1 3.6809(10) 2_556
Ti2 K1 3.6809(11) 3_556
Ti2 K1 3.9917(11) 1_655
Ti2 K1 3.9917(12) 4_665
P1 O1 1.492(2) .
P1 O2 1.5314(17) .
P1 O2 1.5314(17) 4_565
P1 O3 1.537(3) .
P1 K2 3.6082(13) .
P1 K2 3.6468(16) 1_455
P1 K1 3.8006(12) .
P1 K1 3.8006(11) 4_565
K1 F4 2.7499(17) 1_455
K1 F4 2.7899(17) 3_556
K1 F2 2.7907(18) 3
K1 F3 2.816(2) .
K1 O1 2.8357(16) .
K1 F3 2.925(2) 3_556
K1 F1 3.074(2) 3_455
K1 O3 3.240(2) 1_455
K1 F5 3.2924(11) 3_556
K1 O2 3.359(3) 1_455
K1 Ti2 3.6809(10) 3_556
K1 H1A 0.8598 .
K1 H1B 0.8597 .
K1 H1C 0.8601 .
K1 H1D 0.8599 .
K2 F5 2.602(2) 1_554
K2 F1 2.6659(17) 4_665
K2 F1 2.6659(17) 1_655
K2 O1 2.673(2) 1_655
K2 F2 2.7557(18) .
K2 F2 2.7557(18) 4_565
K2 O2 2.991(2) 4_565
K2 O2 2.991(2) .
K2 P1 3.6468(16) 1_655
K2 K3 3.6478(17) 1_554
K3 F4 2.6939(18) 1_455
K3 F4 2.6939(18) 4_465
K3 F5 2.773(3) .
K3 F1 2.871(2) 4_566
K3 F1 2.871(2) 1_556
K3 F2 2.931(2) 4_566
K3 F2 2.931(2) 1_556
K3 F3 2.972(2) .
K3 F3 2.972(2) 4_565
K3 F5 3.112(3) 1_455
K3 Ti2 3.5276(15) 1_455
F1 K2 2.6659(17) 1_455
F1 K3 2.871(2) 1_554
F1 K1 3.074(2) 3_455
F2 K1 2.7907(18) 3
F2 K3 2.931(2) 1_554
F3 K1 2.925(2) 3_556
F4 K3 2.6939(18) 1_655
F4 K1 2.7499(17) 1_655
F4 K1 2.7899(17) 3_556
F5 K2 2.602(2) 1_556
F5 K3 3.112(3) 1_655
F5 K1 3.2924(11) 3_556
F5 K1 3.2924(11) 2_556
O1 K2 2.673(2) 1_455
O1 K1 2.8357(16) 4_565
O2 K1 3.359(3) 1_655
O3 K1 3.240(2) 4_665
O3 K1 3.240(2) 1_655

loop_
_geom_hbond_atom_site_label_D
_geom_hbond_atom_site_label_H
_geom_hbond_atom_site_label_A
_geom_hbond_distance_DH
_geom_hbond_distance_HA
_geom_hbond_distance_DA
_geom_hbond_angle_DHA
_geom_hbond_site_symmetry_A
N1 H1A F3 0.86 2.15 2.925(2) 150.1 3_556
N1 H1A F3 0.86 2.32 2.816(2) 117.1 .
N1 H1B O1 0.86 2.07 2.8357(16) 147.9 .
N1 H1C F1 0.86 2.33 3.074(2) 144.9 3_455
N1 H1C F2 0.86 2.35 2.7907(18) 112.1 3
N1 H1D F4 0.86 2.22 2.7499(17) 119.8 1_455
N1 H1D O3 0.86 2.39 3.240(2) 168.5 1_455
